data_7110976
loop_
_publ_author_name
'Chen-jie, Fang'
'Chun-ying, Duan'
'Cheng, He'
'Qing-jin, Meng'

_publ_section_title
;
 A double-helix generated from a ferrocenyl-thiosemicarbazato
 metallo-synthon and its novel hydrogen-bonding cavities
;
_journal_issue 13
_journal_name_full 'Chemical Communications'
_journal_page_first 1187
_journal_paper_doi 10.1039/b003072o
_journal_year 2000
_chemical_formula_sum 'C34 H44 Cl4 Fe2 N12 O2 S4 Zn2'
_chemical_formula_weight 1165.29
_chemical_name_systematic
; 
 ? 
;
_space_group_IT_number 5
_symmetry_cell_setting monoclinic
_symmetry_space_group_name_Hall 'C 2y'
_symmetry_space_group_name_H-M 'C 1 2 1'
_atom_sites_solution_hydrogens geom
_atom_sites_solution_primary direct
_atom_sites_solution_secondary difmap
_audit_creation_method SHELXL-97
_cell_angle_alpha 90.00
_cell_angle_beta 132.206(17)
_cell_angle_gamma 90.00
_cell_formula_units_Z 4
_cell_length_a 30.076(6)
_cell_length_b 9.6742(18)
_cell_length_c 21.693(5)
_cell_measurement_reflns_used 54
_cell_measurement_temperature 293(2)
_cell_measurement_theta_max 11.78
_cell_measurement_theta_min 4.90
_cell_volume 4675(2)
_computing_cell_refinement 'Siemens XSCANS'
_computing_data_collection 'Siemens XSCANS'
_computing_data_reduction 'Siemens SHELXTL'
_computing_molecular_graphics 'Siemens SHELXTL'
_computing_publication_material 'Siemens SHELXTL'
_computing_structure_refinement 'Siemens SHELXTL'
_computing_structure_solution 'Siemens SHELXTL'
_diffrn_ambient_temperature 293(2)
_diffrn_measured_fraction_theta_full 0.986
_diffrn_measured_fraction_theta_max 0.986
_diffrn_measurement_device_type 'Siemens P4'
_diffrn_measurement_method '2\q/\w scans'
_diffrn_radiation_monochromator graphite
_diffrn_radiation_source 'fine-focus sealed tube'
_diffrn_radiation_type MoK\a
_diffrn_radiation_wavelength 0.71073
_diffrn_reflns_av_R_equivalents 0.0584
_diffrn_reflns_av_sigmaI/netI 0.0479
_diffrn_reflns_limit_h_max 35
_diffrn_reflns_limit_h_min -1
_diffrn_reflns_limit_k_max 11
_diffrn_reflns_limit_k_min -1
_diffrn_reflns_limit_l_max 19
_diffrn_reflns_limit_l_min -25
_diffrn_reflns_number 5145
_diffrn_reflns_theta_full 25.00
_diffrn_reflns_theta_max 25.00
_diffrn_reflns_theta_min 1.83
_diffrn_standards_decay_% 9.75
_diffrn_standards_interval_count 97
_diffrn_standards_number 3
_exptl_absorpt_coefficient_mu 2.075
_exptl_absorpt_correction_T_max 0.9096
_exptl_absorpt_correction_T_min 0.5008
_exptl_absorpt_correction_type psi-scan
_exptl_crystal_colour brown
_exptl_crystal_density_diffrn 1.655
_exptl_crystal_density_method 'not measured'
_exptl_crystal_description plate
_exptl_crystal_F_000 2368
_exptl_crystal_size_max 0.50
_exptl_crystal_size_mid 0.50
_exptl_crystal_size_min 0.20
_refine_diff_density_max 1.056
_refine_diff_density_min -2.233
_refine_diff_density_rms 0.178
_refine_ls_abs_structure_details 'Flack H D (1983), Acta Cryst. A39, 876-881'
_refine_ls_abs_structure_Flack 0.07(3)
_refine_ls_extinction_method none
_refine_ls_goodness_of_fit_ref 1.038
_refine_ls_hydrogen_treatment mixed
_refine_ls_matrix_type full
_refine_ls_number_parameters 553
_refine_ls_number_reflns 4849
_refine_ls_number_restraints 42
_refine_ls_restrained_S_all 1.039
_refine_ls_R_factor_all 0.0803
_refine_ls_R_factor_gt 0.0695
_refine_ls_shift/su_max 0.000
_refine_ls_shift/su_mean 0.000
_refine_ls_structure_factor_coef Fsqd
_refine_ls_weighting_details 'calc w=1/[\s^2^(Fo^2^)+(0.1507P)^2^+3.2095P] where P=(Fo^2^+2Fc^2^)/3'
_refine_ls_weighting_scheme calc
_refine_ls_wR_factor_gt 0.1770
_refine_ls_wR_factor_ref 0.1882
_reflns_number_gt 4240
_reflns_number_total 4849
_reflns_threshold_expression >2sigma(I)
_cod_data_source_file b003072osup1.cif
_cod_data_source_block zn2l2
_cod_depositor_comments
;
The following automatic conversions were performed:

'_symmetry_cell_setting' value 'Monoclinic' changed to 'monoclinic'
according to /home/saulius/struct/CIF-dictionaries/cif_core.dic
dictionary named 'cif_core.dic' version 2.4.2 from 2011-04-26.

Automatic conversion script
Id: cif_fix_values 1891 2012-01-12 08:04:46Z andrius 
;
_cod_original_cell_volume 4675.4(17)
_cod_original_sg_symbol_H-M C2
_cod_database_code 7110976

loop_
_symmetry_equiv_pos_as_xyz
'x, y, z'
'-x, y, -z'
'x+1/2, y+1/2, z'
'-x+1/2, y+1/2, -z'

loop_
_atom_site_label
_atom_site_type_symbol
_atom_site_fract_x
_atom_site_fract_y
_atom_site_fract_z
_atom_site_U_iso_or_equiv
_atom_site_adp_type
_atom_site_occupancy
_atom_site_symmetry_multiplicity
_atom_site_calc_flag
_atom_site_refinement_flags
_atom_site_disorder_assembly
_atom_site_disorder_group
Zn1 Zn 0.39203(5) 0.28341(13) 0.25969(7) 0.0315(3) Uani 1 1 d . . .
Fe1 Fe 0.61141(6) 0.28926(19) 0.51309(9) 0.0329(4) Uani 1 1 d . . .
S11 S 0.31452(13) 0.4373(3) 0.1882(2) 0.0477(8) Uani 1 1 d . . .
S12 S 0.58778(14) 0.1313(3) 0.79792(18) 0.0404(7) Uani 1 1 d . . .
N11 N 0.3325(5) 0.6900(13) 0.2397(7) 0.059(3) Uani 1 1 d . . .
H11B H 0.3526 0.7626 0.2683 0.071 Uiso 1 1 calc R . .
H11C H 0.2940 0.6908 0.2057 0.071 Uiso 1 1 calc R . .
N12 N 0.4193(4) 0.5801(10) 0.3002(6) 0.040(2) Uani 1 1 d . . .
N13 N 0.4484(4) 0.4532(9) 0.3184(5) 0.0307(19) Uani 1 1 d . . .
N14 N 0.6179(4) 0.1169(9) 0.6920(5) 0.0294(19) Uani 1 1 d . . .
N15 N 0.6076(5) -0.0121(10) 0.7091(6) 0.039(2) Uani 1 1 d . . .
N16 N 0.5728(6) -0.1306(12) 0.7594(8) 0.058(3) Uani 1 1 d . . .
H16A H 0.5729 -0.2048 0.7376 0.069 Uiso 1 1 calc R . .
H16B H 0.5614 -0.1335 0.7866 0.069 Uiso 1 1 calc R . .
C1 C 0.3615(6) 0.5750(12) 0.2482(7) 0.041(3) Uani 1 1 d . . .
C2 C 0.5048(5) 0.4593(13) 0.3564(7) 0.037(3) Uani 1 1 d . . .
C3 C 0.5331(6) 0.5938(18) 0.3676(10) 0.069(5) Uani 1 1 d . . .
H3A H 0.5035 0.6658 0.3424 0.104 Uiso 1 1 calc R . .
H3B H 0.5493 0.5904 0.3417 0.104 Uiso 1 1 calc R . .
H3C H 0.5647 0.6125 0.4259 0.104 Uiso 1 1 calc R . .
C4 C 0.5397(5) 0.3323(13) 0.3890(6) 0.039(3) Uani 1 1 d . . .
C5 C 0.5297(5) 0.2086(15) 0.4152(6) 0.042(3) Uani 1 1 d . . .
H5A H 0.4966 0.1940 0.4133 0.050 Uiso 1 1 calc R . .
C6 C 0.5742(7) 0.1145(17) 0.4435(8) 0.065(4) Uani 1 1 d . . .
H6A H 0.5779 0.0212 0.4641 0.078 Uiso 1 1 calc R . .
C7 C 0.6138(7) 0.177(2) 0.4352(9) 0.069(5) Uani 1 1 d . . .
H7A H 0.6498 0.1334 0.4514 0.083 Uiso 1 1 calc R . .
C8 C 0.5948(6) 0.3089(17) 0.4044(7) 0.054(3) Uani 1 1 d . . .
H8A H 0.6140 0.3743 0.3940 0.064 Uiso 1 1 calc R . .
C9 C 0.6940(4) 0.2759(17) 0.6306(6) 0.045(3) Uani 1 1 d . . .
H9A H 0.7273 0.2160 0.6490 0.054 Uiso 1 1 calc R . .
C10 C 0.6830(7) 0.4136(17) 0.6003(9) 0.057(4) Uani 1 1 d . . .
H10A H 0.7072 0.4637 0.5925 0.068 Uiso 1 1 calc R . .
C11 C 0.6336(8) 0.4635(15) 0.5819(9) 0.059(4) Uani 1 1 d . . .
H11A H 0.6165 0.5555 0.5589 0.071 Uiso 1 1 calc R . .
C12 C 0.6096(6) 0.3637(12) 0.5991(7) 0.039(3) Uani 1 1 d . . .
H12A H 0.5740 0.3741 0.5920 0.047 Uiso 1 1 calc R . .
C13 C 0.6485(5) 0.2441(11) 0.6326(6) 0.033(2) Uani 1 1 d . . .
C14 C 0.6434(4) 0.1121(12) 0.6612(6) 0.029(2) Uani 1 1 d . . .
C15 C 0.6675(7) -0.0144(15) 0.6552(8) 0.051(3) Uani 1 1 d . . .
H15A H 0.6610 -0.0914 0.6763 0.077 Uiso 1 1 calc R . .
H15B H 0.7097 -0.0033 0.6873 0.077 Uiso 1 1 calc R . .
H15C H 0.6474 -0.0310 0.5981 0.077 Uiso 1 1 calc R . .
C16 C 0.5907(5) -0.0097(12) 0.7510(7) 0.033(2) Uani 1 1 d . . .
Zn2 Zn 0.09319(5) 0.20221(12) 0.23752(7) 0.0310(3) Uani 1 1 d . . .
Fe2 Fe -0.11994(6) 0.19950(18) -0.03502(9) 0.0311(4) Uani 1 1 d . . .
S21 S 0.17050(14) 0.0512(3) 0.31771(19) 0.0458(8) Uani 1 1 d . . .
S22 S -0.05858(14) 0.3543(3) -0.27672(18) 0.0389(7) Uani 1 1 d . . .
N21 N 0.1548(5) -0.2132(13) 0.2775(7) 0.058(3) Uani 1 1 d . . .
H21B H 0.1350 -0.2869 0.2502 0.070 Uiso 1 1 calc R . .
H21C H 0.1933 -0.2161 0.3163 0.070 Uiso 1 1 calc R . .
N22 N 0.0672(4) -0.0946(10) 0.2000(6) 0.036(2) Uani 1 1 d . . .
N23 N 0.0382(4) 0.0334(10) 0.1750(5) 0.0287(19) Uani 1 1 d . . .
N24 N -0.1082(4) 0.3709(10) -0.1945(5) 0.0306(19) Uani 1 1 d . . .
N25 N -0.0931(4) 0.5003(9) -0.2056(6) 0.034(2) Uani 1 1 d . . .
N26 N -0.0447(5) 0.6132(11) -0.2359(7) 0.051(3) Uani 1 1 d . . .
H26B H -0.0472 0.6873 -0.2166 0.061 Uiso 1 1 calc R . .
H26C H -0.0274 0.6151 -0.2553 0.061 Uiso 1 1 calc R . .
C17 C 0.1250(5) -0.0910(12) 0.2591(7) 0.036(3) Uani 1 1 d . . .
C18 C -0.0197(5) 0.0299(12) 0.1284(7) 0.034(2) Uani 1 1 d . . .
C19 C -0.0531(6) -0.0980(15) 0.1151(9) 0.056(4) Uani 1 1 d . . .
H19A H -0.0255 -0.1740 0.1437 0.084 Uiso 1 1 calc R . .
H19B H -0.0829 -0.1181 0.0566 0.084 Uiso 1 1 calc R . .
H19C H -0.0723 -0.0840 0.1363 0.084 Uiso 1 1 calc R . .
C20 C -0.0533(5) 0.1591(12) 0.0903(6) 0.036(3) Uani 1 1 d . . .
C21 C -0.1099(5) 0.1854(17) 0.0674(7) 0.047(3) Uani 1 1 d . . .
H21A H -0.1316 0.1243 0.0754 0.057 Uiso 1 1 calc R . .
C22 C -0.1261(8) 0.3252(17) 0.0344(9) 0.065(5) Uani 1 1 d . . .
H22A H -0.1621 0.3751 0.0141 0.079 Uiso 1 1 calc R . .
C23 C -0.0830(6) 0.3745(14) 0.0340(8) 0.055(4) Uani 1 1 d . . .
H23A H -0.0844 0.4651 0.0124 0.067 Uiso 1 1 calc R . .
C24 C -0.0362(5) 0.2740(13) 0.0687(6) 0.039(2) Uani 1 1 d . . .
H24A H -0.0003 0.2826 0.0763 0.047 Uiso 1 1 calc R . .
C25 C -0.1121(5) 0.1260(13) -0.1150(7) 0.038(3) Uani 1 1 d . . .
H25A H -0.0743 0.1149 -0.1025 0.046 Uiso 1 1 calc R . .
C26 C -0.1395(8) 0.0226(15) -0.1014(8) 0.060(4) Uani 1 1 d . . .
H26A H -0.1238 -0.0701 -0.0783 0.072 Uiso 1 1 calc R . .
C27 C -0.1913(6) 0.0810(19) -0.1242(9) 0.061(4) Uani 1 1 d . . .
H27A H -0.2184 0.0355 -0.1202 0.073 Uiso 1 1 calc R . .
C28 C -0.1987(5) 0.2132(17) -0.1550(7) 0.047(3) Uani 1 1 d . . .
H28A H -0.2318 0.2763 -0.1760 0.057 Uiso 1 1 calc R . .
C29 C -0.1485(5) 0.2436(13) -0.1499(7) 0.038(3) Uani 1 1 d . . .
C30 C -0.1398(5) 0.3738(13) -0.1741(7) 0.035(3) Uani 1 1 d . . .
C31 C -0.1683(6) 0.5030(14) -0.1769(9) 0.053(4) Uani 1 1 d . . .
H31A H -0.1578 0.5790 -0.1935 0.079 Uiso 1 1 calc R . .
H31B H -0.1542 0.5211 -0.1227 0.079 Uiso 1 1 calc R . .
H31C H -0.2111 0.4919 -0.2162 0.079 Uiso 1 1 calc R . .
C32 C -0.0675(5) 0.4956(11) -0.2360(7) 0.033(2) Uani 1 1 d . . .
C33 C 0.2213(9) 0.7478(16) 0.0161(13) 0.122(7) Uani 1 1 d DU . .
H33A H 0.2499 0.6753 0.0334 0.146 Uiso 1 1 calc R . .
H33B H 0.1921 0.7490 -0.0442 0.146 Uiso 1 1 calc R . .
Cl1 Cl 0.18495(18) 0.7018(6) 0.0469(3) 0.0898(14) Uani 1 1 d DU . .
Cl2 Cl 0.2582(3) 0.8982(7) 0.0487(4) 0.1102(19) Uani 1 1 d DU . .
C34 C 0.2957(10) 0.868(2) 0.5036(15) 0.160(8) Uani 1 1 d DU . .
H34C H 0.2799 0.9538 0.4740 0.192 Uiso 0.56(3) 1 d PR A 2
H34D H 0.3333 0.8870 0.5584 0.192 Uiso 0.56(3) 1 d PR A 2
H34A H 0.2725 0.9374 0.4614 0.192 Uiso 0.44(3) 1 d PR A 1
H34B H 0.3349 0.9081 0.5435 0.192 Uiso 0.44(3) 1 d PR A 1
Cl3 Cl 0.3111(3) 0.7663(10) 0.4595(4) 0.134(3) Uani 1 1 d DU A .
Cl4 Cl 0.2731(12) 0.889(4) 0.5544(14) 0.152(7) Uani 0.44(3) 1 d PDU A 1
Cl4' Cl 0.2507(7) 0.804(3) 0.5153(12) 0.147(6) Uani 0.56(3) 1 d PDU A 2
O1W O 0.0000 -0.1365(18) 0.0000 0.075(5) Uani 1 2 d S . .
O2W O 0.5000 -0.046(2) 0.5000 0.075(5) Uani 1 2 d S . .
O3W O 0.0000 0.558(3) 0.0000 0.105(7) Uani 1 2 d S . .
O4W O 0.5000 0.653(3) 0.5000 0.121(8) Uani 1 2 d S . .

loop_
_atom_site_aniso_label
_atom_site_aniso_U_11
_atom_site_aniso_U_22
_atom_site_aniso_U_33
_atom_site_aniso_U_23
_atom_site_aniso_U_13
_atom_site_aniso_U_12
Zn1 0.0364(6) 0.0253(6) 0.0292(6) 0.0007(6) 0.0206(5) -0.0011(6)
Fe1 0.0328(7) 0.0389(9) 0.0284(7) 0.0074(8) 0.0211(6) 0.0067(8)
S11 0.0324(15) 0.0296(16) 0.0429(16) -0.0015(13) 0.0098(13) 0.0010(13)
S12 0.0591(18) 0.0330(15) 0.0430(15) -0.0046(13) 0.0399(15) -0.0027(14)
N11 0.042(6) 0.030(5) 0.077(7) 0.004(6) 0.029(6) 0.003(5)
N12 0.041(5) 0.034(6) 0.050(6) -0.004(5) 0.032(5) -0.004(5)
N13 0.031(5) 0.018(4) 0.032(4) 0.012(4) 0.017(4) 0.005(4)
N14 0.040(5) 0.023(4) 0.029(4) 0.005(4) 0.025(4) 0.004(4)
N15 0.055(6) 0.026(5) 0.045(6) 0.005(4) 0.038(5) 0.006(5)
N16 0.093(9) 0.033(6) 0.093(9) -0.006(6) 0.082(8) -0.004(6)
C1 0.047(7) 0.027(6) 0.040(6) 0.006(5) 0.025(6) 0.012(6)
C2 0.036(6) 0.037(6) 0.036(6) 0.006(5) 0.023(5) -0.004(5)
C3 0.045(8) 0.062(10) 0.067(9) 0.029(8) 0.024(7) -0.004(7)
C4 0.043(6) 0.049(7) 0.027(5) 0.005(5) 0.024(5) 0.002(6)
C5 0.040(6) 0.039(6) 0.025(5) 0.004(6) 0.013(5) 0.001(6)
C6 0.074(10) 0.044(8) 0.030(6) -0.002(6) 0.016(7) 0.018(8)
C7 0.081(10) 0.089(13) 0.052(8) 0.021(8) 0.051(8) 0.045(10)
C8 0.063(8) 0.065(9) 0.037(6) 0.005(7) 0.035(6) 0.013(8)
C9 0.023(5) 0.069(9) 0.034(5) 0.015(7) 0.016(4) 0.008(6)
C10 0.056(8) 0.063(10) 0.056(8) -0.004(7) 0.040(7) -0.020(8)
C11 0.097(12) 0.033(7) 0.055(8) 0.005(6) 0.054(9) -0.003(8)
C12 0.055(7) 0.025(6) 0.041(6) 0.006(5) 0.034(6) 0.007(6)
C13 0.032(5) 0.035(6) 0.026(5) 0.000(4) 0.018(4) -0.003(4)
C14 0.022(5) 0.030(6) 0.021(5) 0.008(4) 0.009(4) 0.008(4)
C15 0.064(8) 0.058(9) 0.058(8) 0.016(7) 0.051(7) 0.023(7)
C16 0.034(5) 0.039(6) 0.032(5) 0.005(5) 0.024(5) 0.003(5)
Zn2 0.0388(6) 0.0198(6) 0.0315(6) -0.0009(5) 0.0225(5) -0.0018(6)
Fe2 0.0279(7) 0.0367(8) 0.0295(7) 0.0090(8) 0.0196(6) 0.0054(7)
S21 0.0358(15) 0.0304(15) 0.0355(15) -0.0013(13) 0.0094(13) -0.0012(13)
S22 0.0607(18) 0.0295(14) 0.0446(15) -0.0010(13) 0.0428(15) 0.0011(14)
N21 0.043(6) 0.028(5) 0.061(6) 0.001(6) 0.018(5) 0.005(6)
N22 0.035(5) 0.024(5) 0.044(5) 0.003(4) 0.023(5) 0.000(4)
N23 0.024(4) 0.029(5) 0.023(4) 0.001(4) 0.012(4) -0.005(4)
N24 0.035(5) 0.029(5) 0.032(4) 0.004(4) 0.024(4) 0.002(4)
N25 0.047(5) 0.014(4) 0.050(6) -0.006(4) 0.037(5) -0.003(4)
N26 0.085(8) 0.029(5) 0.077(7) -0.009(5) 0.071(7) -0.008(6)
C17 0.032(6) 0.031(6) 0.036(6) 0.004(5) 0.019(5) 0.006(5)
C18 0.040(6) 0.026(6) 0.027(5) 0.003(4) 0.018(5) -0.007(5)
C19 0.035(6) 0.044(8) 0.065(8) 0.015(7) 0.023(6) -0.014(6)
C20 0.032(5) 0.037(7) 0.026(5) -0.001(5) 0.015(5) 0.001(5)
C21 0.049(6) 0.068(9) 0.040(6) 0.021(7) 0.036(6) 0.023(7)
C22 0.080(10) 0.067(11) 0.054(8) 0.026(8) 0.046(8) 0.042(9)
C23 0.060(8) 0.025(6) 0.043(7) 0.008(6) 0.018(7) 0.019(6)
C24 0.043(6) 0.026(6) 0.023(5) 0.004(5) 0.011(5) -0.002(6)
C25 0.050(7) 0.036(6) 0.034(6) 0.004(5) 0.031(6) 0.002(6)
C26 0.098(12) 0.037(7) 0.045(7) -0.008(6) 0.048(8) -0.030(8)
C27 0.046(8) 0.076(11) 0.049(8) 0.004(8) 0.027(7) -0.017(8)
C28 0.024(5) 0.067(9) 0.033(5) 0.016(7) 0.012(5) -0.004(6)
C29 0.031(5) 0.049(8) 0.034(5) 0.000(5) 0.021(5) -0.007(5)
C30 0.035(6) 0.033(6) 0.042(6) 0.014(5) 0.027(5) 0.013(5)
C31 0.063(8) 0.045(8) 0.071(9) 0.024(7) 0.053(8) 0.029(7)
C32 0.042(6) 0.020(5) 0.037(6) 0.002(4) 0.027(5) 0.004(5)
C33 0.112(11) 0.115(12) 0.093(10) -0.005(10) 0.050(9) 0.006(11)
Cl1 0.056(2) 0.072(3) 0.095(3) 0.024(3) 0.032(2) 0.004(2)
Cl2 0.148(5) 0.111(4) 0.131(5) 0.004(4) 0.117(5) -0.005(4)
C34 0.108(11) 0.210(16) 0.124(11) 0.023(12) 0.062(9) 0.040(12)
Cl3 0.094(4) 0.166(7) 0.110(4) 0.007(5) 0.056(3) 0.037(5)
Cl4 0.108(11) 0.221(19) 0.127(12) 0.033(12) 0.079(10) 0.054(11)
Cl4' 0.111(9) 0.228(17) 0.109(9) 0.057(10) 0.078(8) 0.048(10)
O1W 0.115(13) 0.057(9) 0.061(9) 0.000 0.063(10) 0.000
O2W 0.068(10) 0.080(11) 0.046(8) 0.000 0.025(8) 0.000
O3W 0.069(11) 0.094(15) 0.116(16) 0.000 0.048(12) 0.000
O4W 0.16(2) 0.105(19) 0.148(19) 0.000 0.126(19) 0.000

loop_
_atom_type_symbol
_atom_type_description
_atom_type_scat_dispersion_real
_atom_type_scat_dispersion_imag
_atom_type_scat_source
C C 0.0033 0.0016 'International Tables Vol C Tables 4.2.6.8 and 6.1.1.4'
H H 0.0000 0.0000 'International Tables Vol C Tables 4.2.6.8 and 6.1.1.4'
N N 0.0061 0.0033 'International Tables Vol C Tables 4.2.6.8 and 6.1.1.4'
S S 0.1246 0.1234 'International Tables Vol C Tables 4.2.6.8 and 6.1.1.4'
Cl Cl 0.1484 0.1585 'International Tables Vol C Tables 4.2.6.8 and 6.1.1.4'
Fe Fe 0.3463 0.8444 'International Tables Vol C Tables 4.2.6.8 and 6.1.1.4'
Zn Zn 0.2839 1.4301 'International Tables Vol C Tables 4.2.6.8 and 6.1.1.4'
O O 0.0106 0.0060 'International Tables Vol C Tables 4.2.6.8 and 6.1.1.4'

loop_
_geom_angle_atom_site_label_1
_geom_angle_atom_site_label_2
_geom_angle_atom_site_label_3
_geom_angle
_geom_angle_site_symmetry_1
_geom_angle_site_symmetry_3
N14 Zn1 N13 130.4(3) 2_656 .
N14 Zn1 S12 87.5(2) 2_656 2_656
N13 Zn1 S12 116.3(3) . 2_656
N14 Zn1 S11 115.3(3) 2_656 .
N13 Zn1 S11 86.6(3) . .
S12 Zn1 S11 125.48(12) 2_656 .
C6 Fe1 C12 129.5(6) . .
C6 Fe1 C5 39.6(6) . .
C12 Fe1 C5 109.6(5) . .
C6 Fe1 C11 167.6(7) . .
C12 Fe1 C11 40.1(5) . .
C5 Fe1 C11 130.6(6) . .
C6 Fe1 C9 118.4(6) . .
C12 Fe1 C9 68.8(5) . .
C5 Fe1 C9 151.7(6) . .
C11 Fe1 C9 67.3(6) . .
C6 Fe1 C10 152.7(7) . .
C12 Fe1 C10 66.7(5) . .
C5 Fe1 C10 166.5(6) . .
C11 Fe1 C10 38.3(6) . .
C9 Fe1 C10 40.7(6) . .
C6 Fe1 C7 41.7(7) . .
C12 Fe1 C7 168.8(6) . .
C5 Fe1 C7 67.9(6) . .
C11 Fe1 C7 149.7(7) . .
C9 Fe1 C7 107.9(6) . .
C10 Fe1 C7 118.4(7) . .
C6 Fe1 C8 68.8(7) . .
C12 Fe1 C8 151.6(6) . .
C5 Fe1 C8 69.3(5) . .
C11 Fe1 C8 117.9(6) . .
C9 Fe1 C8 126.0(5) . .
C10 Fe1 C8 107.4(6) . .
C7 Fe1 C8 39.0(7) . .
C6 Fe1 C13 108.7(5) . .
C12 Fe1 C13 41.3(4) . .
C5 Fe1 C13 119.0(4) . .
C11 Fe1 C13 67.8(5) . .
C9 Fe1 C13 40.8(4) . .
C10 Fe1 C13 67.6(5) . .
C7 Fe1 C13 129.4(5) . .
C8 Fe1 C13 164.7(5) . .
C6 Fe1 C4 68.2(5) . .
C12 Fe1 C4 118.5(5) . .
C5 Fe1 C4 41.1(5) . .
C11 Fe1 C4 109.2(6) . .
C9 Fe1 C4 165.4(5) . .
C10 Fe1 C4 127.9(6) . .
C7 Fe1 C4 67.4(5) . .
C8 Fe1 C4 41.7(5) . .
C13 Fe1 C4 152.7(4) . .
C1 S11 Zn1 92.6(4) . .
C16 S12 Zn1 92.8(4) . 2_656
C1 N12 N13 115.7(10) . .
C2 N13 N12 116.3(9) . .
C2 N13 Zn1 127.4(8) . .
N12 N13 Zn1 115.0(6) . .
C14 N14 N15 114.5(9) . .
C14 N14 Zn1 128.6(8) . 2_656
N15 N14 Zn1 115.6(6) . 2_656
C16 N15 N14 115.5(9) . .
N12 C1 N11 117.2(11) . .
N12 C1 S11 128.8(9) . .
N11 C1 S11 114.0(9) . .
N13 C2 C4 118.7(10) . .
N13 C2 C3 120.3(11) . .
C4 C2 C3 121.0(10) . .
C5 C4 C2 128.3(10) . .
C5 C4 C8 106.5(11) . .
C2 C4 C8 125.2(11) . .
C5 C4 Fe1 68.3(6) . .
C2 C4 Fe1 125.8(8) . .
C8 C4 Fe1 69.1(6) . .
C6 C5 C4 109.2(12) . .
C6 C5 Fe1 70.0(8) . .
C4 C5 Fe1 70.6(7) . .
C5 C6 C7 107.5(14) . .
C5 C6 Fe1 70.4(8) . .
C7 C6 Fe1 69.9(9) . .
C8 C7 C6 109.9(13) . .
C8 C7 Fe1 71.1(8) . .
C6 C7 Fe1 68.4(7) . .
C7 C8 C4 106.9(14) . .
C7 C8 Fe1 69.9(7) . .
C4 C8 Fe1 69.2(6) . .
C10 C9 C13 106.4(12) . .
C10 C9 Fe1 69.7(7) . .
C13 C9 Fe1 70.4(6) . .
C11 C10 C9 110.0(12) . .
C11 C10 Fe1 70.7(9) . .
C9 C10 Fe1 69.6(8) . .
C10 C11 C12 109.8(13) . .
C10 C11 Fe1 70.9(9) . .
C12 C11 Fe1 69.6(8) . .
C11 C12 C13 107.3(11) . .
C11 C12 Fe1 70.3(7) . .
C13 C12 Fe1 70.5(6) . .
C9 C13 C12 106.3(10) . .
C9 C13 C14 124.8(11) . .
C12 C13 C14 128.8(9) . .
C9 C13 Fe1 68.8(6) . .
C12 C13 Fe1 68.2(6) . .
C14 C13 Fe1 126.2(7) . .
N14 C14 C15 124.4(10) . .
N14 C14 C13 116.5(10) . .
C15 C14 C13 119.1(9) . .
N15 C16 N16 117.1(10) . .
N15 C16 S12 128.1(9) . .
N16 C16 S12 114.8(7) . .
N23 Zn2 N24 130.5(3) . 2
N23 Zn2 S21 87.1(3) . .
N24 Zn2 S21 115.6(3) 2 .
N23 Zn2 S22 113.2(3) . 2
N24 Zn2 S22 87.2(3) 2 2
S21 Zn2 S22 128.48(12) . 2
C27 Fe2 C23 152.1(6) . .
C27 Fe2 C25 69.0(6) . .
C23 Fe2 C25 127.0(6) . .
C27 Fe2 C28 40.1(6) . .
C23 Fe2 C28 118.8(6) . .
C25 Fe2 C28 68.5(5) . .
C27 Fe2 C21 106.9(6) . .
C23 Fe2 C21 69.2(6) . .
C25 Fe2 C21 153.1(5) . .
C28 Fe2 C21 126.4(5) . .
C27 Fe2 C22 118.8(7) . .
C23 Fe2 C22 39.9(6) . .
C25 Fe2 C22 163.8(6) . .
C28 Fe2 C22 107.5(6) . .
C21 Fe2 C22 41.8(6) . .
C27 Fe2 C26 40.1(7) . .
C23 Fe2 C26 166.3(7) . .
C25 Fe2 C26 41.5(5) . .
C28 Fe2 C26 67.5(7) . .
C21 Fe2 C26 118.2(6) . .
C22 Fe2 C26 153.0(7) . .
C27 Fe2 C20 128.5(5) . .
C23 Fe2 C20 67.6(5) . .
C25 Fe2 C20 119.5(5) . .
C28 Fe2 C20 165.4(4) . .
C21 Fe2 C20 41.1(4) . .
C22 Fe2 C20 68.2(5) . .
C26 Fe2 C20 109.5(5) . .
C27 Fe2 C29 69.4(5) . .
C23 Fe2 C29 107.2(5) . .
C25 Fe2 C29 39.9(5) . .
C28 Fe2 C29 42.0(4) . .
C21 Fe2 C29 165.6(5) . .
C22 Fe2 C29 126.7(5) . .
C26 Fe2 C29 68.5(5) . .
C20 Fe2 C29 151.7(4) . .
C27 Fe2 C24 165.7(6) . .
C23 Fe2 C24 41.0(5) . .
C25 Fe2 C24 107.1(5) . .
C28 Fe2 C24 152.6(5) . .
C21 Fe2 C24 70.0(5) . .
C22 Fe2 C24 68.8(6) . .
C26 Fe2 C24 128.1(6) . .
C20 Fe2 C24 40.5(4) . .
C29 Fe2 C24 117.1(4) . .
C17 S21 Zn2 92.9(4) . .
C32 S22 Zn2 93.0(4) . 2
C17 N22 N23 115.7(9) . .
C18 N23 N22 116.0(9) . .
C18 N23 Zn2 126.7(8) . .
N22 N23 Zn2 115.6(6) . .
C30 N24 N25 115.9(9) . .
C30 N24 Zn2 127.2(8) . 2
N25 N24 Zn2 115.5(6) . 2
C32 N25 N24 115.0(8) . .
N22 C17 N21 116.5(11) . .
N22 C17 S21 128.1(9) . .
N21 C17 S21 115.4(8) . .
N23 C18 C20 118.2(10) . .
N23 C18 C19 123.2(11) . .
C20 C18 C19 118.6(10) . .
C24 C20 C21 110.6(11) . .
C24 C20 C18 125.8(10) . .
C21 C20 C18 123.6(11) . .
C24 C20 Fe2 70.5(6) . .
C21 C20 Fe2 68.5(6) . .
C18 C20 Fe2 126.7(8) . .
C20 C21 C22 105.2(12) . .
C20 C21 Fe2 70.3(6) . .
C22 C21 Fe2 69.2(7) . .
C23 C22 C21 108.6(12) . .
C23 C22 Fe2 69.6(8) . .
C21 C22 Fe2 69.0(7) . .
C22 C23 C24 110.7(12) . .
C22 C23 Fe2 70.5(9) . .
C24 C23 Fe2 71.4(7) . .
C20 C24 C23 104.9(11) . .
C20 C24 Fe2 69.1(6) . .
C23 C24 Fe2 67.6(7) . .
C29 C25 C26 109.1(11) . .
C29 C25 Fe2 71.3(7) . .
C26 C25 Fe2 70.1(7) . .
C27 C26 C25 107.4(13) . .
C27 C26 Fe2 68.7(9) . .
C25 C26 Fe2 68.4(7) . .
C28 C27 C26 108.9(12) . .
C28 C27 Fe2 70.3(8) . .
C26 C27 Fe2 71.2(8) . .
C27 C28 C29 108.8(13) . .
C27 C28 Fe2 69.6(7) . .
C29 C28 Fe2 70.2(6) . .
C25 C29 C30 129.4(10) . .
C25 C29 C28 105.7(11) . .
C30 C29 C28 124.9(11) . .
C25 C29 Fe2 68.8(6) . .
C30 C29 Fe2 125.8(8) . .
C28 C29 Fe2 67.8(6) . .
N24 C30 C29 117.3(10) . .
N24 C30 C31 122.6(11) . .
C29 C30 C31 120.1(9) . .
N25 C32 N26 116.7(10) . .
N25 C32 S22 128.7(9) . .
N26 C32 S22 114.6(8) . .
Cl2 C33 Cl1 119.2(9) . .
Cl3 C34 Cl4 150.4(19) . .
Cl3 C34 Cl4' 116.6(13) . .

loop_
_geom_bond_atom_site_label_1
_geom_bond_atom_site_label_2
_geom_bond_distance
_geom_bond_site_symmetry_2
Zn1 N14 2.050(9) 2_656
Zn1 N13 2.073(9) .
Zn1 S12 2.262(3) 2_656
Zn1 S11 2.280(3) .
Fe1 C6 2.030(15) .
Fe1 C12 2.035(11) .
Fe1 C5 2.035(12) .
Fe1 C11 2.044(14) .
Fe1 C9 2.045(10) .
Fe1 C10 2.047(15) .
Fe1 C7 2.049(14) .
Fe1 C8 2.065(11) .
Fe1 C13 2.066(10) .
Fe1 C4 2.067(11) .
S11 C1 1.730(13) .
S12 C16 1.739(12) .
S12 Zn1 2.262(3) 2_656
N11 C1 1.348(16) .
N12 C1 1.289(16) .
N12 N13 1.401(13) .
N13 C2 1.297(14) .
N14 C14 1.312(13) .
N14 N15 1.396(13) .
N14 Zn1 2.050(9) 2_656
N15 C16 1.305(13) .
N16 C16 1.350(16) .
C2 C4 1.453(17) .
C2 C3 1.482(19) .
C4 C5 1.441(18) .
C4 C8 1.471(17) .
C5 C6 1.376(19) .
C6 C7 1.45(2) .
C7 C8 1.37(2) .
C9 C10 1.42(2) .
C9 C13 1.433(14) .
C10 C11 1.34(2) .
C11 C12 1.398(19) .
C12 C13 1.446(16) .
C13 C14 1.473(15) .
C14 C15 1.472(17) .
Zn2 N23 2.056(9) .
Zn2 N24 2.075(9) 2
Zn2 S21 2.266(3) .
Zn2 S22 2.272(3) 2
Fe2 C27 2.021(15) .
Fe2 C23 2.027(14) .
Fe2 C25 2.030(11) .
Fe2 C28 2.030(10) .
Fe2 C21 2.035(10) .
Fe2 C22 2.037(15) .
Fe2 C26 2.052(14) .
Fe2 C20 2.059(11) .
Fe2 C29 2.062(11) .
Fe2 C24 2.077(11) .
S21 C17 1.744(12) .
S22 C32 1.744(11) .
S22 Zn2 2.272(3) 2
N21 C17 1.371(16) .
N22 C17 1.295(15) .
N22 N23 1.398(13) .
N23 C18 1.300(14) .
N24 C30 1.290(13) .
N24 N25 1.407(12) .
N24 Zn2 2.075(9) 2
N25 C32 1.307(14) .
N26 C32 1.328(15) .
C18 C20 1.465(16) .
C18 C19 1.493(16) .
C20 C24 1.430(16) .
C20 C21 1.439(15) .
C21 C22 1.45(2) .
C22 C23 1.39(2) .
C23 C24 1.439(17) .
C25 C29 1.397(17) .
C25 C26 1.447(17) .
C26 C27 1.40(2) .
C27 C28 1.39(2) .
C28 C29 1.467(15) .
C29 C30 1.455(16) .
C30 C31 1.493(16) .
C33 Cl2 1.671(10) .
C33 Cl1 1.680(10) .
C34 Cl3 1.639(10) .
C34 Cl4 1.651(10) .
C34 Cl4' 1.652(10) .
